data_4314778
loop_
_publ_author_name
'Lai-Ping Zhang'
'Jian-Fang Ma'
'Jin Yang'
'Yuan-Yuan Pang'
'Ji-Cheng Ma'

_publ_contact_author_address
;
Department of Chemistry
Northeast Normal University
Changchun 130024
P.R.China
;
_publ_contact_author_email jianfangma@yahoo.com.cn
_publ_contact_author_fax +86-431-85098620
_publ_contact_author_name 'Jian-Fang Ma'
_publ_contact_author_phone +86-431-85098620
_publ_section_title
;
 Series of 2D and 3D Coordination Polymers Based on
 1,2,3,4-Benzenetetracarboxylate and N-Donor Ligands: Synthesis,
 Topological Structures, and Photoluminescent Properties
;
_journal_name_full 'Inorganic Chemistry'
_journal_page_first 1535
_journal_page_last 1550
_journal_paper_doi 10.1021/ic9019553
_journal_volume 49
_journal_year 2010
_chemical_formula_moiety 'C10 H10 Mn2 O12, H2 O'
_chemical_formula_sum 'C10 H12 Mn2 O13'
_chemical_formula_weight 450.08
_chemical_name_systematic
;
 ?
;
_space_group_IT_number 14
_symmetry_cell_setting monoclinic
_symmetry_space_group_name_Hall '-P 2ybc'
_symmetry_space_group_name_H-M 'P 1 21/c 1'
_atom_sites_solution_hydrogens geom
_atom_sites_solution_primary direct
_atom_sites_solution_secondary difmap
_audit_creation_method SHELXL-97
_cell_angle_alpha 90.00
_cell_angle_beta 105.20(3)
_cell_angle_gamma 90.00
_cell_formula_units_Z 4
_cell_length_a 12.030(2)
_cell_length_b 6.5700(13)
_cell_length_c 18.470(4)
_cell_measurement_reflns_used 4696
_cell_measurement_temperature 293(2)
_cell_measurement_theta_max 29.0805
_cell_measurement_theta_min 4.2355
_cell_volume 1408.7(5)
_computing_cell_refinement PROCESS-AUTO
_computing_data_collection PROCESS-AUTO
_computing_data_reduction PROCESS-AUTO
_computing_structure_refinement 'SHELXL-97 (Sheldrick, 1997)'
_computing_structure_solution 'SHELXS-97 (Sheldrick, 1997)'
_diffrn_ambient_temperature 293(2)
_diffrn_detector_area_resol_mean 10.0
_diffrn_measured_fraction_theta_full 0.994
_diffrn_measured_fraction_theta_max 0.916
_diffrn_measurement_device_type 'Rigaku RAXIS-RAPID'
_diffrn_measurement_method '\w scan'
_diffrn_radiation_monochromator graphite
_diffrn_radiation_source 'fine-focus sealed tube'
_diffrn_radiation_type MoK\a
_diffrn_radiation_wavelength 0.71073
_diffrn_reflns_av_R_equivalents 0.049
_diffrn_reflns_av_sigmaI/netI 0.089
_diffrn_reflns_limit_h_max 16
_diffrn_reflns_limit_h_min -15
_diffrn_reflns_limit_k_max 8
_diffrn_reflns_limit_k_min -8
_diffrn_reflns_limit_l_max 25
_diffrn_reflns_limit_l_min -25
_diffrn_reflns_number 12542
_diffrn_reflns_theta_full 25.00
_diffrn_reflns_theta_max 29.10
_diffrn_reflns_theta_min 4.45
_exptl_absorpt_coefficient_mu 1.870
_exptl_absorpt_correction_T_max 0.689
_exptl_absorpt_correction_T_min 0.634
_exptl_absorpt_correction_type multi-scan
_exptl_absorpt_process_details
;
 Higashi,T (1995) Program for absorption correction. 
Rigaku Corporation, Tokyo, Japan.
;
_exptl_crystal_colour colorless
_exptl_crystal_density_diffrn 2.122
_exptl_crystal_density_method 'not measured'
_exptl_crystal_description block
_exptl_crystal_F_000 904
_exptl_crystal_size_max 0.246
_exptl_crystal_size_mid 0.224
_exptl_crystal_size_min 0.213
_refine_diff_density_max 0.494
_refine_diff_density_min -0.622
_refine_diff_density_rms 0.115
_refine_ls_extinction_method none
_refine_ls_goodness_of_fit_ref 0.867
_refine_ls_hydrogen_treatment mixed
_refine_ls_matrix_type full
_refine_ls_number_parameters 257
_refine_ls_number_reflns 3453
_refine_ls_number_restraints 16
_refine_ls_restrained_S_all 0.872
_refine_ls_R_factor_all 0.0820
_refine_ls_R_factor_gt 0.0435
_refine_ls_shift/su_max 0.008
_refine_ls_shift/su_mean 0.000
_refine_ls_structure_factor_coef Fsqd
_refine_ls_weighting_details 'calc w=1/[\s^2^(Fo^2^)+(0.0300P)^2^+0.0000P] where P=(Fo^2^+2Fc^2^)/3'
_refine_ls_weighting_scheme calc
_refine_ls_wR_factor_gt 0.0841
_refine_ls_wR_factor_ref 0.0911
_reflns_number_gt 2140
_reflns_number_total 3453
_reflns_threshold_expression >2\s(I)
_cod_data_source_file ic9019553_si_002_1.cif
_cod_data_source_block Compound-1
_cod_original_sg_symbol_Hall '-P 2ybc '
_cod_original_sg_symbol_H-M 'P 21/c'
_cod_database_code 4314778

loop_
_symmetry_equiv_pos_as_xyz
'x, y, z'
'-x, y+1/2, -z+1/2'
'-x, -y, -z'
'x, -y-1/2, z-1/2'

loop_
_atom_site_label
_atom_site_type_symbol
_atom_site_fract_x
_atom_site_fract_y
_atom_site_fract_z
_atom_site_U_iso_or_equiv
_atom_site_adp_type
_atom_site_occupancy
_atom_site_symmetry_multiplicity
_atom_site_calc_flag
_atom_site_refinement_flags
_atom_site_disorder_assembly
_atom_site_disorder_group
Mn1 Mn 0.00018(5) 0.75226(9) 0.61988(3) 0.01560(12) Uani 1 1 d . . .
Mn2 Mn 0.32173(4) 1.06745(8) 0.70200(3) 0.01502(12) Uani 1 1 d . . .
C1 C 0.2551(3) 0.7879(5) 0.48426(17) 0.0124(7) Uani 1 1 d . . .
C2 C 0.1885(3) 0.7558(5) 0.41032(17) 0.0110(6) Uani 1 1 d . . .
C3 C 0.2440(3) 0.7400(5) 0.35197(18) 0.0127(7) Uani 1 1 d . . .
C4 C 0.3624(3) 0.7681(5) 0.36784(18) 0.0155(7) Uani 1 1 d . . .
C5 C 0.4256(3) 0.7923(6) 0.4418(2) 0.0250(9) Uani 1 1 d . . .
H5 H 0.5053 0.8036 0.4527 0.030 Uiso 1 1 calc R . .
C6 C 0.3726(3) 0.8001(6) 0.4996(2) 0.0235(10) Uani 1 1 d . . .
H6 H 0.4167 0.8137 0.5489 0.028 Uiso 1 1 calc R . .
C7 C 0.2020(3) 0.8131(6) 0.54973(18) 0.0151(8) Uani 1 1 d . . .
C8 C 0.0580(3) 0.7552(6) 0.39387(17) 0.0112(6) Uani 1 1 d . . .
C9 C 0.1732(3) 0.6932(5) 0.27284(18) 0.0128(8) Uani 1 1 d . . .
C10 C 0.4266(3) 0.7901(5) 0.3072(2) 0.0163(8) Uani 1 1 d . . .
O1 O 0.1236(2) 0.6940(4) 0.55519(14) 0.0203(6) Uani 1 1 d . . .
O2 O 0.2409(2) 0.9575(4) 0.59352(13) 0.0268(6) Uani 1 1 d . . .
O3 O 0.00528(19) 0.5929(3) 0.37123(13) 0.0164(5) Uani 1 1 d . . .
O4 O 0.01050(19) 0.9195(4) 0.40343(12) 0.0174(5) Uani 1 1 d . . .
O5 O 0.1104(2) 0.8305(4) 0.23662(13) 0.0218(6) Uani 1 1 d . . .
O6 O 0.1791(2) 0.5159(4) 0.24776(13) 0.0176(5) Uani 1 1 d . . .
O7 O 0.3777(2) 0.7480(4) 0.23970(13) 0.0215(5) Uani 1 1 d . . .
O8 O 0.5260(2) 0.8594(5) 0.32982(15) 0.0331(7) Uani 1 1 d . . .
O1W O -0.1300(3) 0.8114(4) 0.67885(15) 0.0254(6) Uani 1 1 d D . .
H1A H -0.120(4) 0.917(4) 0.7087(18) 0.038 Uiso 1 1 d D . .
H1B H -0.134(4) 0.700(4) 0.7063(19) 0.038 Uiso 1 1 d D . .
O2W O -0.1310(2) 0.6967(4) 0.51206(14) 0.0263(6) Uani 1 1 d D . .
H2A H -0.176(3) 0.781(4) 0.4781(18) 0.040 Uiso 1 1 d D . .
H2B H -0.134(3) 0.577(3) 0.491(2) 0.040 Uiso 1 1 d D . .
O3W O 0.4172(3) 1.1842(5) 0.81107(17) 0.0456(9) Uani 1 1 d D . .
H3A H 0.479(3) 1.256(7) 0.810(2) 0.068 Uiso 1 1 d D . .
H3B H 0.389(3) 1.225(8) 0.847(2) 0.068 Uiso 1 1 d D . .
O4W O 0.2379(2) 1.3574(4) 0.66995(17) 0.0298(7) Uani 1 1 d D . .
H4B H 0.1656(15) 1.386(6) 0.656(2) 0.045 Uiso 1 1 d D . .
H4A H 0.286(2) 1.456(5) 0.690(2) 0.045 Uiso 1 1 d D . .
O5W O 0.6578(3) 0.7769(8) 0.0675(2) 0.0804(13) Uani 1 1 d D . .
H5A H 0.741(2) 0.733(10) 0.0919(19) 0.121 Uiso 1 1 d D . .
H5B H 0.685(4) 0.847(9) 0.027(2) 0.121 Uiso 1 1 d D . .

loop_
_atom_site_aniso_label
_atom_site_aniso_U_11
_atom_site_aniso_U_22
_atom_site_aniso_U_33
_atom_site_aniso_U_23
_atom_site_aniso_U_13
_atom_site_aniso_U_12
Mn1 0.0200(2) 0.0148(2) 0.0139(3) 0.0001(2) 0.0078(2) 0.0012(3)
Mn2 0.0154(2) 0.0175(3) 0.0135(3) -0.0006(2) 0.0062(2) -0.0017(3)
C1 0.0151(16) 0.015(2) 0.0072(16) -0.0012(13) 0.0036(13) -0.0028(14)
C2 0.0150(15) 0.0072(14) 0.0100(16) -0.0003(14) 0.0018(14) 0.0009(15)
C3 0.0180(16) 0.0080(16) 0.0129(16) 0.0014(15) 0.0058(14) 0.0033(15)
C4 0.0142(16) 0.0168(18) 0.0163(18) -0.0016(15) 0.0054(14) -0.0029(15)
C5 0.0126(17) 0.045(3) 0.0167(19) -0.0090(18) 0.0026(15) -0.0058(17)
C6 0.0182(18) 0.040(3) 0.0093(18) -0.0033(16) -0.0013(15) -0.0049(17)
C7 0.0173(17) 0.018(2) 0.0085(17) 0.0002(14) 0.0004(15) 0.0039(15)
C8 0.0145(15) 0.0158(17) 0.0026(14) 0.0029(15) 0.0012(13) -0.0006(17)
C9 0.0120(16) 0.019(2) 0.0097(16) -0.0017(14) 0.0065(14) -0.0045(15)
C10 0.0138(17) 0.019(2) 0.020(2) -0.0022(15) 0.0107(16) -0.0025(15)
O1 0.0256(14) 0.0181(14) 0.0207(14) -0.0005(11) 0.0122(12) -0.0027(11)
O2 0.0291(14) 0.0345(17) 0.0172(13) -0.0135(12) 0.0068(11) -0.0044(13)
O3 0.0134(11) 0.0127(12) 0.0208(13) -0.0033(11) 0.0002(11) -0.0040(11)
O4 0.0189(12) 0.0110(12) 0.0243(13) 0.0002(10) 0.0095(11) 0.0045(12)
O5 0.0257(14) 0.0212(14) 0.0151(14) 0.0038(11) -0.0006(11) 0.0067(12)
O6 0.0213(13) 0.0170(14) 0.0169(12) -0.0059(11) 0.0092(11) -0.0041(10)
O7 0.0244(13) 0.0305(14) 0.0110(12) -0.0027(12) 0.0068(11) -0.0085(12)
O8 0.0195(14) 0.057(2) 0.0253(15) -0.0085(14) 0.0109(12) -0.0152(14)
O1W 0.0389(16) 0.0154(15) 0.0283(16) -0.0006(12) 0.0201(14) 0.0021(13)
O2W 0.0381(16) 0.0197(16) 0.0175(15) -0.0014(11) 0.0006(13) 0.0047(13)
O3W 0.049(2) 0.065(2) 0.0230(17) -0.0158(16) 0.0090(15) -0.0346(18)
O4W 0.0271(15) 0.0204(15) 0.0396(18) -0.0001(13) 0.0045(14) 0.0071(12)
O5W 0.070(3) 0.103(4) 0.074(3) -0.016(3) 0.028(2) -0.010(3)

loop_
_atom_type_symbol
_atom_type_description
_atom_type_scat_dispersion_real
_atom_type_scat_dispersion_imag
_atom_type_scat_source
C C 0.0033 0.0016 'International Tables Vol C Tables 4.2.6.8 and 6.1.1.4'
H H 0.0000 0.0000 'International Tables Vol C Tables 4.2.6.8 and 6.1.1.4'
O O 0.0106 0.0060 'International Tables Vol C Tables 4.2.6.8 and 6.1.1.4'
Mn Mn 0.3368 0.7283 'International Tables Vol C Tables 4.2.6.8 and 6.1.1.4'

loop_
_geom_angle_atom_site_label_1
_geom_angle_atom_site_label_2
_geom_angle_atom_site_label_3
_geom_angle
_geom_angle_site_symmetry_1
_geom_angle_site_symmetry_3
_geom_angle_publ_flag
O1W Mn1 O1 176.96(10) . . ?
O1W Mn1 O4 84.81(9) . 3_576 ?
O1 Mn1 O4 94.50(9) . 3_576 ?
O1W Mn1 O2W 92.45(11) . . ?
O1 Mn1 O2W 84.58(10) . . ?
O4 Mn1 O2W 89.67(9) 3_576 . ?
O1W Mn1 O3 95.98(9) . 3_566 ?
O1 Mn1 O3 84.31(9) . 3_566 ?
O4 Mn1 O3 172.41(9) 3_576 3_566 ?
O2W Mn1 O3 82.76(9) . 3_566 ?
O1W Mn1 O5 83.39(10) . 4_576 ?
O1 Mn1 O5 99.58(9) . 4_576 ?
O4 Mn1 O5 114.14(9) 3_576 4_576 ?
O2W Mn1 O5 155.20(10) . 4_576 ?
O3 Mn1 O5 73.44(9) 3_566 4_576 ?
O2 Mn2 O8 91.77(10) . 3_676 ?
O2 Mn2 O4W 88.62(11) . . ?
O8 Mn2 O4W 95.68(12) 3_676 . ?
O2 Mn2 O6 93.94(10) . 4_576 ?
O8 Mn2 O6 173.15(10) 3_676 4_576 ?
O4W Mn2 O6 88.24(10) . 4_576 ?
O2 Mn2 O3W 175.58(12) . . ?
O8 Mn2 O3W 83.82(12) 3_676 . ?
O4W Mn2 O3W 92.17(13) . . ?
O6 Mn2 O3W 90.43(11) 4_576 . ?
O2 Mn2 O7 90.26(10) . 4_576 ?
O8 Mn2 O7 94.87(11) 3_676 4_576 ?
O4W Mn2 O7 169.41(10) . 4_576 ?
O6 Mn2 O7 81.34(9) 4_576 4_576 ?
O3W Mn2 O7 89.75(12) . 4_576 ?
C6 C1 C2 120.3(3) . . ?
C6 C1 C7 117.1(3) . . ?
C2 C1 C7 122.6(3) . . ?
C1 C2 C3 119.2(3) . . ?
C1 C2 C8 119.4(3) . . ?
C3 C2 C8 121.2(3) . . ?
C4 C3 C2 119.5(3) . . ?
C4 C3 C9 121.0(3) . . ?
C2 C3 C9 119.4(3) . . ?
C5 C4 C3 119.3(3) . . ?
C5 C4 C10 117.4(3) . . ?
C3 C4 C10 123.1(3) . . ?
C6 C5 C4 121.4(3) . . ?
C6 C5 H5 119.3 . . ?
C4 C5 H5 119.3 . . ?
C1 C6 C5 119.9(3) . . ?
C1 C6 H6 120.0 . . ?
C5 C6 H6 120.0 . . ?
O1 C7 O2 125.7(3) . . ?
O1 C7 C1 118.7(3) . . ?
O2 C7 C1 115.6(3) . . ?
O4 C8 O3 124.6(3) . . ?
O4 C8 C2 117.0(3) . . ?
O3 C8 C2 118.3(3) . . ?
O5 C9 O6 123.6(3) . . ?
O5 C9 C3 118.4(3) . . ?
O6 C9 C3 118.0(3) . . ?
O8 C10 O7 124.8(3) . . ?
O8 C10 C4 114.5(3) . . ?
O7 C10 C4 120.7(3) . . ?
C7 O1 Mn1 125.0(2) . . ?
C7 O2 Mn2 150.6(3) . . ?
C8 O3 Mn1 147.6(2) . 3_566 ?
C8 O4 Mn1 145.3(2) . 3_576 ?
C9 O5 Mn1 116.9(2) . 4_575 ?
C9 O6 Mn2 120.1(2) . 4_575 ?
C10 O7 Mn2 122.4(2) . 4_575 ?
C10 O8 Mn2 144.4(2) . 3_676 ?
Mn1 O1W H1A 118(3) . . ?
Mn1 O1W H1B 107(3) . . ?
H1A O1W H1B 108(2) . . ?
Mn1 O2W H2A 133(2) . . ?
Mn1 O2W H2B 119(2) . . ?
H2A O2W H2B 107(2) . . ?
Mn2 O3W H3A 114(3) . . ?
Mn2 O3W H3B 127(3) . . ?
H3A O3W H3B 111(3) . . ?
Mn2 O4W H4B 129(3) . . ?
Mn2 O4W H4A 109(2) . . ?
H4B O4W H4A 118(3) . . ?
H5A O5W H5B 89(2) . . ?

loop_
_geom_bond_atom_site_label_1
_geom_bond_atom_site_label_2
_geom_bond_distance
_geom_bond_site_symmetry_2
_geom_bond_publ_flag
Mn1 O1W 2.165(3) . ?
Mn1 O1 2.170(2) . ?
Mn1 O4 2.196(3) 3_576 ?
Mn1 O2W 2.223(3) . ?
Mn1 O3 2.276(2) 3_566 ?
Mn1 O5 2.281(3) 4_576 ?
Mn2 O2 2.112(2) . ?
Mn2 O8 2.121(3) 3_676 ?
Mn2 O4W 2.164(3) . ?
Mn2 O6 2.172(2) 4_576 ?
Mn2 O3W 2.180(3) . ?
Mn2 O7 2.233(3) 4_576 ?
C1 C6 1.369(5) . ?
C1 C2 1.406(4) . ?
C1 C7 1.518(5) . ?
C2 C3 1.413(4) . ?
C2 C8 1.518(4) . ?
C3 C4 1.390(4) . ?
C3 C9 1.518(5) . ?
C4 C5 1.388(5) . ?
C4 C10 1.526(5) . ?
C5 C6 1.380(5) . ?
C5 H5 0.9300 . ?
C6 H6 0.9300 . ?
C7 O1 1.249(4) . ?
C7 O2 1.255(4) . ?
C8 O4 1.255(4) . ?
C8 O3 1.255(4) . ?
C9 O5 1.252(4) . ?
C9 O6 1.263(4) . ?
C10 O8 1.244(4) . ?
C10 O7 1.261(4) . ?
O3 Mn1 2.276(2) 3_566 ?
O4 Mn1 2.196(3) 3_576 ?
O5 Mn1 2.281(3) 4_575 ?
O6 Mn2 2.172(2) 4_575 ?
O7 Mn2 2.233(3) 4_575 ?
O8 Mn2 2.121(3) 3_676 ?
O1W H1A 0.876(18) . ?
O1W H1B 0.896(18) . ?
O2W H2A 0.901(18) . ?
O2W H2B 0.875(18) . ?
O3W H3A 0.89(4) . ?
O3W H3B 0.86(4) . ?
O4W H4B 0.860(18) . ?
O4W H4A 0.884(18) . ?
O5W H5A 1.029(19) . ?
O5W H5B 1.00(5) . ?
